data_7016829
loop_
_publ_author_name
'Jiang, Jian-Bing'
'Bian, Guo-Qing'
'Zhang, Ya-Ping'
'Luo, Wen'
'Zhu, Qin-Yu'
'Dai, Jie'

_publ_section_title
;
 Anion-cation charge-transfer properties and spectral studies of
 [M(phen)(3)][Cd(4)(SPh)(10)] (M = Ru, Fe, and Ni).
;
_journal_issue 37
_journal_name_full 'Dalton transactions (Cambridge, England : 2003)'
_journal_page_first 9551
_journal_page_last 9556
_journal_paper_doi 10.1039/c1dt10860c
_journal_volume 40
_journal_year 2011
_chemical_formula_sum 'C98 H77 Cd4 N7 O0 Ru S10'
_chemical_formula_weight 2223.94
_chemical_name_systematic
;
?
;
_space_group_IT_number 2
_symmetry_cell_setting triclinic
_symmetry_space_group_name_Hall '-P 1'
_symmetry_space_group_name_H-M 'P -1'
_atom_sites_solution_hydrogens geom
_atom_sites_solution_primary direct
_atom_sites_solution_secondary difmap
_audit_creation_method SHELXL-97
_cell_angle_alpha 100.389(5)
_cell_angle_beta 102.841(6)
_cell_angle_gamma 94.350(4)
_cell_formula_units_Z 2
_cell_length_a 14.113(3)
_cell_length_b 17.255(3)
_cell_length_c 19.907(4)
_cell_measurement_reflns_used 12654
_cell_measurement_temperature 293(2)
_cell_measurement_theta_max 25.3
_cell_measurement_theta_min 3.0
_cell_volume 4614.9(16)
_computing_structure_refinement 'SHELXL-97 (Sheldrick, 1997)'
_computing_structure_solution 'SHELXS-97 (Sheldrick, 1990)'
_diffrn_ambient_temperature 293(2)
_diffrn_detector_area_resol_mean 14.63
_diffrn_measured_fraction_theta_full 0.991
_diffrn_measured_fraction_theta_max 0.991
_diffrn_measurement_device_type 'Rigaku Mercury'
_diffrn_measurement_method \w
_diffrn_radiation_monochromator graphite
_diffrn_radiation_source 'fine-focus sealed tube'
_diffrn_radiation_type MoK\a
_diffrn_radiation_wavelength 0.71070
_diffrn_reflns_av_R_equivalents 0.0773
_diffrn_reflns_av_sigmaI/netI 0.1041
_diffrn_reflns_limit_h_max 16
_diffrn_reflns_limit_h_min -14
_diffrn_reflns_limit_k_max 20
_diffrn_reflns_limit_k_min -20
_diffrn_reflns_limit_l_max 23
_diffrn_reflns_limit_l_min -23
_diffrn_reflns_number 45417
_diffrn_reflns_theta_full 25.35
_diffrn_reflns_theta_max 25.35
_diffrn_reflns_theta_min 3.08
_exptl_absorpt_coefficient_mu 1.343
_exptl_absorpt_correction_T_max 0.7844
_exptl_absorpt_correction_T_min 0.6887
_exptl_absorpt_correction_type multi-scan
_exptl_absorpt_process_details 'Jacobson, R. (1998) Private communication'
_exptl_crystal_colour Orange
_exptl_crystal_density_diffrn 1.600
_exptl_crystal_density_method 'not measured'
_exptl_crystal_description Block
_exptl_crystal_F_000 2220
_exptl_crystal_size_max 0.30
_exptl_crystal_size_mid 0.19
_exptl_crystal_size_min 0.19
_refine_diff_density_max 0.909
_refine_diff_density_min -0.789
_refine_diff_density_rms 0.117
_refine_ls_extinction_method none
_refine_ls_goodness_of_fit_ref 1.147
_refine_ls_hydrogen_treatment constr
_refine_ls_matrix_type full
_refine_ls_number_parameters 1083
_refine_ls_number_reflns 16725
_refine_ls_number_restraints 0
_refine_ls_restrained_S_all 1.147
_refine_ls_R_factor_all 0.1377
_refine_ls_R_factor_gt 0.0812
_refine_ls_shift/su_max 0.023
_refine_ls_shift/su_mean 0.000
_refine_ls_structure_factor_coef Fsqd
_refine_ls_weighting_details 'calc w=1/[\s^2^(Fo^2^)+(0.0301P)^2^+10.6986P] where P=(Fo^2^+2Fc^2^)/3'
_refine_ls_weighting_scheme calc
_refine_ls_wR_factor_gt 0.1282
_refine_ls_wR_factor_ref 0.1508
_reflns_number_gt 10621
_reflns_number_total 16725
_reflns_threshold_expression >2sigma(I)
_cod_data_source_file c1dt10860c.txt
_cod_data_source_block l_Ru
_cod_original_cell_volume 4615.0(16)
_cod_database_code 7016829

loop_
_symmetry_equiv_pos_as_xyz
'x, y, z'
'-x, -y, -z'

loop_
_atom_site_label
_atom_site_type_symbol
_atom_site_fract_x
_atom_site_fract_y
_atom_site_fract_z
_atom_site_U_iso_or_equiv
_atom_site_adp_type
_atom_site_occupancy
_atom_site_symmetry_multiplicity
_atom_site_calc_flag
_atom_site_refinement_flags
Ru1 Ru 0.92091(5) 0.62499(4) 0.69198(4) 0.04132(19) Uani 1 1 d .
Cd1 Cd 0.27644(5) 0.18588(4) 0.84443(3) 0.0520(2) Uani 1 1 d .
Cd2 Cd 0.40051(5) 0.26484(4) 0.68819(4) 0.05094(19) Uani 1 1 d .
Cd3 Cd 0.43739(5) 0.03250(4) 0.72814(4) 0.0518(2) Uani 1 1 d .
Cd4 Cd 0.58592(5) 0.23160(4) 0.88992(4) 0.0579(2) Uani 1 1 d .
S1 S 0.13000(19) 0.18077(17) 0.89340(14) 0.0657(8) Uani 1 1 d .
S2 S 0.25932(16) 0.27121(14) 0.74915(12) 0.0517(6) Uani 1 1 d .
S3 S 0.30177(17) 0.04251(15) 0.79636(12) 0.0539(6) Uani 1 1 d .
S4 S 0.43072(17) 0.25826(15) 0.93281(12) 0.0559(6) Uani 1 1 d .
S5 S 0.3727(2) 0.31841(19) 0.57904(14) 0.0710(8) Uani 1 1 d .
S6 S 0.44512(18) 0.12633(15) 0.64451(13) 0.0557(6) Uani 1 1 d .
S7 S 0.56245(17) 0.29810(15) 0.78191(13) 0.0562(6) Uani 1 1 d .
S8 S 0.4687(2) -0.10642(15) 0.69519(16) 0.0657(7) Uani 1 1 d .
S9 S 0.57401(17) 0.08435(15) 0.84022(13) 0.0549(6) Uani 1 1 d .
S10 S 0.7401(2) 0.2857(2) 0.97661(18) 0.0965(11) Uani 1 1 d .
N1 N 0.9367(5) 0.6017(4) 0.5903(3) 0.0423(17) Uani 1 1 d .
N2 N 1.0520(5) 0.6927(4) 0.7035(4) 0.0506(19) Uani 1 1 d .
N3 N 0.8397(5) 0.7173(4) 0.6773(4) 0.0419(17) Uani 1 1 d .
N4 N 0.9077(5) 0.6642(4) 0.7931(4) 0.0475(18) Uani 1 1 d .
N5 N 0.7982(5) 0.5449(4) 0.6759(3) 0.0446(18) Uani 1 1 d .
N6 N 0.9851(5) 0.5259(4) 0.7122(3) 0.0434(17) Uani 1 1 d .
C1 C 0.0956(8) 0.2767(7) 0.9002(5) 0.068(3) Uani 1 1 d .
C2 C 0.1625(9) 0.3467(7) 0.9196(6) 0.077(3) Uani 1 1 d .
H2 H 0.2291 0.3425 0.9256 0.093 Uiso 1 1 calc R
C3 C 0.1316(11) 0.4222(8) 0.9301(6) 0.092(4) Uani 1 1 d .
H3 H 0.1767 0.4676 0.9429 0.110 Uiso 1 1 calc R
C4 C 0.0299(14) 0.4281(12) 0.9207(7) 0.117(6) Uani 1 1 d .
H4 H 0.0075 0.4775 0.9274 0.141 Uiso 1 1 calc R
C5 C -0.0349(12) 0.3600(13) 0.9018(8) 0.114(6) Uani 1 1 d .
H5 H -0.1015 0.3636 0.8963 0.137 Uiso 1 1 calc R
C6 C -0.0033(9) 0.2874(9) 0.8912(6) 0.087(4) Uani 1 1 d .
H6 H -0.0496 0.2427 0.8772 0.104 Uiso 1 1 calc R
C7 C 0.1564(6) 0.2232(6) 0.6823(4) 0.048(2) Uani 1 1 d .
C8 C 0.1338(7) 0.2458(6) 0.6181(5) 0.064(3) Uani 1 1 d .
H8 H 0.1750 0.2861 0.6102 0.077 Uiso 1 1 calc R
C9 C 0.0535(8) 0.2118(7) 0.5654(5) 0.073(3) Uani 1 1 d .
H9 H 0.0424 0.2270 0.5221 0.088 Uiso 1 1 calc R
C10 C -0.0106(8) 0.1546(7) 0.5779(6) 0.078(3) Uani 1 1 d .
H10 H -0.0676 0.1332 0.5438 0.094 Uiso 1 1 calc R
C11 C 0.0098(8) 0.1295(7) 0.6404(6) 0.085(4) Uani 1 1 d .
H11 H -0.0304 0.0881 0.6477 0.102 Uiso 1 1 calc R
C12 C 0.0912(7) 0.1665(6) 0.6928(5) 0.063(3) Uani 1 1 d .
H12 H 0.1016 0.1523 0.7365 0.075 Uiso 1 1 calc R
C13 C 0.1897(6) -0.0074(5) 0.7409(5) 0.052(2) Uani 1 1 d .
C14 C 0.1791(8) -0.0387(7) 0.6705(5) 0.075(3) Uani 1 1 d .
H14 H 0.2316 -0.0312 0.6502 0.089 Uiso 1 1 calc R
C15 C 0.0928(9) -0.0806(7) 0.6297(7) 0.095(4) Uani 1 1 d .
H15 H 0.0871 -0.1014 0.5823 0.113 Uiso 1 1 calc R
C16 C 0.0154(9) -0.0917(8) 0.6587(9) 0.100(5) Uani 1 1 d .
H16 H -0.0436 -0.1187 0.6305 0.120 Uiso 1 1 calc R
C17 C 0.0229(8) -0.0638(7) 0.7291(8) 0.094(4) Uani 1 1 d .
H17 H -0.0292 -0.0740 0.7490 0.113 Uiso 1 1 calc R
C18 C 0.1091(7) -0.0204(6) 0.7694(6) 0.076(3) Uani 1 1 d .
H18 H 0.1139 0.0008 0.8166 0.092 Uiso 1 1 calc R
C19 C 0.4489(7) 0.2067(6) 1.0049(5) 0.056(3) Uani 1 1 d .
C20 C 0.4883(9) 0.2501(8) 1.0721(6) 0.092(4) Uani 1 1 d .
H20 H 0.5010 0.3051 1.0801 0.111 Uiso 1 1 calc R
C21 C 0.5088(10) 0.2103(11) 1.1275(6) 0.107(5) Uani 1 1 d .
H21 H 0.5380 0.2383 1.1729 0.128 Uiso 1 1 calc R
C22 C 0.4857(9) 0.1292(10) 1.1149(8) 0.098(4) Uani 1 1 d .
H22 H 0.4981 0.1030 1.1524 0.117 Uiso 1 1 calc R
C23 C 0.4454(10) 0.0867(8) 1.0493(7) 0.099(4) Uani 1 1 d .
H23 H 0.4308 0.0318 1.0413 0.118 Uiso 1 1 calc R
C24 C 0.4264(9) 0.1260(7) 0.9949(6) 0.077(3) Uani 1 1 d .
H24 H 0.3975 0.0973 0.9498 0.092 Uiso 1 1 calc R
C25 C 0.3654(7) 0.4182(7) 0.5959(6) 0.069(3) Uani 1 1 d .
C26 C 0.3815(8) 0.4633(9) 0.5464(7) 0.091(4) Uani 1 1 d .
H26 H 0.3940 0.4376 0.5046 0.109 Uiso 1 1 calc R
C27 C 0.3794(12) 0.5457(12) 0.5579(12) 0.134(7) Uani 1 1 d .
H27 H 0.3903 0.5739 0.5242 0.161 Uiso 1 1 calc R
C28 C 0.3616(12) 0.5838(11) 0.6186(12) 0.131(7) Uani 1 1 d .
H28 H 0.3620 0.6386 0.6271 0.157 Uiso 1 1 calc R
C29 C 0.3430(9) 0.5422(9) 0.6677(8) 0.104(4) Uani 1 1 d .
H29 H 0.3294 0.5689 0.7088 0.125 Uiso 1 1 calc R
C30 C 0.3445(8) 0.4601(8) 0.6564(7) 0.082(3) Uani 1 1 d .
H30 H 0.3312 0.4327 0.6901 0.098 Uiso 1 1 calc R
C31 C 0.3599(6) 0.0881(5) 0.5624(4) 0.043(2) Uani 1 1 d .
C32 C 0.3960(7) 0.0623(6) 0.5039(5) 0.058(3) Uani 1 1 d .
H32 H 0.4632 0.0665 0.5078 0.069 Uiso 1 1 calc R
C33 C 0.3315(9) 0.0303(6) 0.4394(6) 0.074(3) Uani 1 1 d .
H33 H 0.3556 0.0137 0.4000 0.089 Uiso 1 1 calc R
C34 C 0.2331(9) 0.0232(6) 0.4337(6) 0.074(3) Uani 1 1 d .
H34 H 0.1907 0.0003 0.3905 0.088 Uiso 1 1 calc R
C35 C 0.1958(9) 0.0492(7) 0.4905(7) 0.081(3) Uani 1 1 d .
H35 H 0.1285 0.0455 0.4859 0.097 Uiso 1 1 calc R
C36 C 0.2596(7) 0.0811(5) 0.5544(6) 0.059(3) Uani 1 1 d .
H36 H 0.2346 0.0983 0.5932 0.071 Uiso 1 1 calc R
C37 C 0.5944(7) 0.3998(6) 0.8182(5) 0.057(3) Uani 1 1 d .
C38 C 0.6901(8) 0.4285(7) 0.8525(6) 0.086(4) Uani 1 1 d .
H38 H 0.7367 0.3934 0.8583 0.103 Uiso 1 1 calc R
C39 C 0.7174(11) 0.5092(10) 0.8784(8) 0.116(5) Uani 1 1 d .
H39 H 0.7815 0.5271 0.9035 0.140 Uiso 1 1 calc R
C40 C 0.6530(14) 0.5623(9) 0.8679(9) 0.128(6) Uani 1 1 d .
H40 H 0.6728 0.6164 0.8842 0.154 Uiso 1 1 calc R
C41 C 0.5591(11) 0.5354(8) 0.8333(9) 0.129(6) Uani 1 1 d .
H41 H 0.5137 0.5708 0.8242 0.155 Uiso 1 1 calc R
C42 C 0.5311(9) 0.4536(7) 0.8115(7) 0.088(4) Uani 1 1 d .
H42 H 0.4654 0.4357 0.7914 0.106 Uiso 1 1 calc R
C43 C 0.4351(6) -0.1414(8) 0.6156(8) 0.090(5) Uani 1 1 d .
C44 C 0.4667(8) -0.2193(7) 0.5838(7) 0.089(4) Uani 1 1 d .
H44 H 0.5076 -0.2453 0.6134 0.106 Uiso 1 1 calc R
C45 C 0.4371(11) -0.2535(8) 0.5120(8) 0.101(5) Uani 1 1 d .
H45 H 0.4614 -0.3000 0.4956 0.121 Uiso 1 1 calc R
C46 C 0.3746(13) -0.2217(9) 0.4656(7) 0.114(6) Uani 1 1 d .
H46 H 0.3552 -0.2464 0.4183 0.136 Uiso 1 1 calc R
C47 C 0.3409(12) -0.1531(9) 0.4894(7) 0.113(5) Uani 1 1 d .
H47 H 0.2982 -0.1301 0.4582 0.135 Uiso 1 1 calc R
C48 C 0.3704(9) -0.1158(7) 0.5619(6) 0.080(3) Uani 1 1 d .
H48 H 0.3438 -0.0694 0.5751 0.096 Uiso 1 1 calc R
C49 C 0.6860(6) 0.0835(6) 0.8130(5) 0.053(2) Uani 1 1 d .
C50 C 0.7662(8) 0.0580(7) 0.8529(6) 0.082(4) Uani 1 1 d .
H50 H 0.7604 0.0385 0.8926 0.098 Uiso 1 1 calc R
C51 C 0.8551(9) 0.0611(8) 0.8343(8) 0.099(4) Uani 1 1 d .
H51 H 0.9087 0.0439 0.8615 0.119 Uiso 1 1 calc R
C52 C 0.8641(9) 0.0897(8) 0.7756(7) 0.089(4) Uani 1 1 d .
H52 H 0.9244 0.0931 0.7641 0.107 Uiso 1 1 calc R
C53 C 0.7875(8) 0.1126(7) 0.7351(6) 0.077(3) Uani 1 1 d .
H53 H 0.7937 0.1294 0.6943 0.092 Uiso 1 1 calc R
C54 C 0.6976(7) 0.1117(5) 0.7537(6) 0.061(3) Uani 1 1 d .
H54 H 0.6452 0.1300 0.7262 0.073 Uiso 1 1 calc R
C55 C 0.7799(10) 0.2004(9) 1.0098(6) 0.096(4) Uani 1 1 d .
C56 C 0.7219(9) 0.1461(10) 1.0317(6) 0.100(5) Uani 1 1 d .
H56 H 0.6576 0.1547 1.0315 0.120 Uiso 1 1 calc R
C57 C 0.7564(15) 0.0797(11) 1.0538(8) 0.139(7) Uani 1 1 d .
H57 H 0.7152 0.0436 1.0669 0.166 Uiso 1 1 calc R
C58 C 0.8532(17) 0.0673(14) 1.0563(9) 0.163(9) Uani 1 1 d .
H58 H 0.8783 0.0242 1.0729 0.196 Uiso 1 1 calc R
C59 C 0.9111(14) 0.1195(14) 1.0338(9) 0.154(8) Uani 1 1 d .
H59 H 0.9747 0.1101 1.0327 0.185 Uiso 1 1 calc R
C60 C 0.8745(11) 0.1879(11) 1.0123(8) 0.130(6) Uani 1 1 d .
H60 H 0.9157 0.2246 0.9999 0.156 Uiso 1 1 calc R
C61 C 0.8751(6) 0.5571(5) 0.5320(5) 0.051(2) Uani 1 1 d .
H61 H 0.8185 0.5297 0.5369 0.061 Uiso 1 1 calc R
C62 C 0.8917(7) 0.5500(6) 0.4657(5) 0.057(3) Uani 1 1 d .
H62 H 0.8465 0.5190 0.4271 0.068 Uiso 1 1 calc R
C63 C 0.9743(8) 0.5884(6) 0.4569(5) 0.063(3) Uani 1 1 d .
H63 H 0.9857 0.5847 0.4122 0.076 Uiso 1 1 calc R
C64 C 1.0429(7) 0.6342(6) 0.5165(5) 0.053(2) Uani 1 1 d .
C65 C 1.0198(6) 0.6407(5) 0.5809(4) 0.041(2) Uani 1 1 d .
C66 C 1.1102(7) 0.7397(6) 0.7623(6) 0.068(3) Uani 1 1 d .
H66 H 1.0894 0.7453 0.8039 0.082 Uiso 1 1 calc R
C67 C 1.2007(7) 0.7802(6) 0.7630(7) 0.075(3) Uani 1 1 d .
H67 H 1.2403 0.8100 0.8048 0.089 Uiso 1 1 calc R
C68 C 1.2295(8) 0.7755(7) 0.7021(7) 0.078(3) Uani 1 1 d .
H68 H 1.2889 0.8028 0.7021 0.093 Uiso 1 1 calc R
C69 C 1.1708(7) 0.7296(6) 0.6389(6) 0.063(3) Uani 1 1 d .
C70 C 1.0819(6) 0.6886(5) 0.6425(5) 0.049(2) Uani 1 1 d .
C71 C 1.1330(8) 0.6762(7) 0.5122(6) 0.072(3) Uani 1 1 d .
H71 H 1.1495 0.6723 0.4691 0.087 Uiso 1 1 calc R
C72 C 1.1932(8) 0.7212(7) 0.5707(7) 0.074(3) Uani 1 1 d .
H72 H 1.2511 0.7478 0.5671 0.089 Uiso 1 1 calc R
C73 C 0.8027(6) 0.7402(5) 0.6177(5) 0.054(2) Uani 1 1 d .
H73 H 0.8185 0.7156 0.5767 0.064 Uiso 1 1 calc R
C74 C 0.7404(7) 0.8005(6) 0.6141(6) 0.060(3) Uani 1 1 d .
H74 H 0.7164 0.8156 0.5716 0.072 Uiso 1 1 calc R
C75 C 0.7161(7) 0.8357(6) 0.6731(6) 0.068(3) Uani 1 1 d .
H75 H 0.6753 0.8756 0.6713 0.081 Uiso 1 1 calc R
C76 C 0.7522(7) 0.8123(6) 0.7378(5) 0.057(3) Uani 1 1 d .
C77 C 0.8152(6) 0.7535(5) 0.7370(5) 0.046(2) Uani 1 1 d .
C78 C 0.9429(8) 0.6364(6) 0.8511(5) 0.065(3) Uani 1 1 d .
H78 H 0.9822 0.5956 0.8487 0.078 Uiso 1 1 calc R
C79 C 0.9218(9) 0.6674(7) 0.9150(5) 0.077(3) Uani 1 1 d .
H79 H 0.9466 0.6462 0.9541 0.093 Uiso 1 1 calc R
C80 C 0.8666(9) 0.7269(7) 0.9215(5) 0.080(4) Uani 1 1 d .
H80 H 0.8544 0.7478 0.9648 0.096 Uiso 1 1 calc R
C81 C 0.8277(8) 0.7571(6) 0.8618(5) 0.060(3) Uani 1 1 d .
C82 C 0.8506(7) 0.7245(6) 0.7992(5) 0.051(2) Uani 1 1 d .
C83 C 0.7293(8) 0.8455(7) 0.8019(7) 0.080(3) Uani 1 1 d .
H83 H 0.6891 0.8857 0.8031 0.097 Uiso 1 1 calc R
C84 C 0.7647(9) 0.8198(8) 0.8600(6) 0.085(4) Uani 1 1 d .
H84 H 0.7486 0.8428 0.9014 0.102 Uiso 1 1 calc R
C85 C 0.7037(6) 0.5550(6) 0.6579(5) 0.054(2) Uani 1 1 d .
H85 H 0.6878 0.6039 0.6487 0.065 Uiso 1 1 calc R
C86 C 0.6271(7) 0.4955(7) 0.6521(6) 0.069(3) Uani 1 1 d .
H86 H 0.5622 0.5053 0.6403 0.083 Uiso 1 1 calc R
C87 C 0.6494(7) 0.4243(7) 0.6638(5) 0.068(3) Uani 1 1 d .
H87 H 0.5994 0.3836 0.6585 0.082 Uiso 1 1 calc R
C88 C 0.7461(7) 0.4108(6) 0.6840(5) 0.056(3) Uani 1 1 d .
C89 C 0.8184(6) 0.4717(6) 0.6882(4) 0.045(2) Uani 1 1 d .
C90 C 1.0810(7) 0.5169(6) 0.7329(5) 0.054(2) Uani 1 1 d .
H90 H 1.1274 0.5600 0.7372 0.064 Uiso 1 1 calc R
C91 C 1.1131(7) 0.4473(6) 0.7477(5) 0.059(3) Uani 1 1 d .
H91 H 1.1798 0.4436 0.7606 0.071 Uiso 1 1 calc R
C92 C 1.0469(8) 0.3838(6) 0.7436(5) 0.061(3) Uani 1 1 d .
H92 H 1.0683 0.3367 0.7542 0.073 Uiso 1 1 calc R
C93 C 0.9495(7) 0.3895(5) 0.7239(4) 0.047(2) Uani 1 1 d .
C94 C 0.9198(6) 0.4626(5) 0.7085(4) 0.042(2) Uani 1 1 d .
C95 C 0.7769(9) 0.3376(7) 0.6998(5) 0.073(3) Uani 1 1 d .
H95 H 0.7298 0.2957 0.6971 0.088 Uiso 1 1 calc R
C96 C 0.8737(9) 0.3274(6) 0.7189(6) 0.073(3) Uani 1 1 d .
H96 H 0.8905 0.2790 0.7289 0.088 Uiso 1 1 calc R
C97 C 1.392(2) 0.535(2) 0.9579(16) 0.32(2) Uani 1 1 d .
H97A H 1.3761 0.5718 0.9952 0.487 Uiso 1 1 calc R
H97B H 1.4610 0.5423 0.9619 0.487 Uiso 1 1 calc R
H97C H 1.3719 0.4819 0.9613 0.487 Uiso 1 1 calc R
C98 C 1.340(2) 0.550(2) 0.890(2) 0.227(17) Uani 1 1 d .
N7 N 1.295(2) 0.582(3) 0.8412(13) 0.33(2) Uani 1 1 d .

loop_
_atom_site_aniso_label
_atom_site_aniso_U_11
_atom_site_aniso_U_22
_atom_site_aniso_U_33
_atom_site_aniso_U_23
_atom_site_aniso_U_13
_atom_site_aniso_U_12
Ru1 0.0407(4) 0.0433(4) 0.0412(4) 0.0101(3) 0.0111(3) 0.0058(3)
Cd1 0.0501(4) 0.0638(5) 0.0419(4) 0.0073(3) 0.0129(3) 0.0075(3)
Cd2 0.0506(4) 0.0516(4) 0.0502(4) 0.0102(3) 0.0123(3) 0.0029(3)
Cd3 0.0463(4) 0.0545(5) 0.0512(4) 0.0058(3) 0.0081(3) 0.0075(3)
Cd4 0.0560(4) 0.0621(5) 0.0520(4) 0.0090(4) 0.0104(3) -0.0025(4)
S1 0.0615(16) 0.080(2) 0.0576(16) 0.0018(14) 0.0323(13) -0.0015(14)
S2 0.0479(14) 0.0553(16) 0.0528(15) 0.0089(12) 0.0150(11) 0.0074(11)
S3 0.0478(14) 0.0598(16) 0.0489(14) -0.0006(12) 0.0115(11) 0.0034(11)
S4 0.0552(15) 0.0599(16) 0.0474(14) 0.0045(12) 0.0089(11) -0.0003(12)
S5 0.0802(19) 0.087(2) 0.0547(17) 0.0269(15) 0.0229(14) 0.0125(16)
S6 0.0597(15) 0.0551(16) 0.0482(14) 0.0062(12) 0.0066(12) 0.0108(12)
S7 0.0542(15) 0.0558(16) 0.0544(15) 0.0120(13) 0.0065(12) -0.0021(12)
S8 0.0708(18) 0.0492(16) 0.076(2) -0.0002(14) 0.0241(15) 0.0142(13)
S9 0.0476(14) 0.0607(17) 0.0528(15) 0.0142(12) 0.0044(11) 0.0011(11)
S10 0.079(2) 0.088(2) 0.096(2) 0.018(2) -0.0212(18) -0.0251(18)
N1 0.041(4) 0.050(5) 0.040(4) 0.012(4) 0.013(3) 0.010(3)
N2 0.048(4) 0.053(5) 0.043(5) 0.001(4) 0.005(4) -0.001(4)
N3 0.044(4) 0.040(4) 0.044(4) 0.017(4) 0.008(3) 0.010(3)
N4 0.052(5) 0.053(5) 0.041(4) 0.007(4) 0.017(4) 0.011(4)
N5 0.036(4) 0.056(5) 0.042(4) 0.011(4) 0.009(3) 0.004(3)
N6 0.045(4) 0.041(4) 0.042(4) 0.001(3) 0.011(3) 0.007(3)
C1 0.067(7) 0.096(9) 0.044(6) 0.013(6) 0.021(5) 0.018(6)
C2 0.080(8) 0.085(9) 0.074(8) 0.021(7) 0.029(6) 0.009(7)
C3 0.146(13) 0.074(9) 0.077(9) 0.032(7) 0.053(9) 0.032(9)
C4 0.148(16) 0.158(17) 0.083(10) 0.051(11) 0.058(11) 0.095(13)
C5 0.086(11) 0.19(2) 0.080(10) 0.038(12) 0.034(9) 0.036(12)
C6 0.071(9) 0.132(13) 0.058(7) 0.009(8) 0.020(6) 0.029(8)
C7 0.046(5) 0.064(7) 0.036(5) 0.008(5) 0.012(4) 0.014(5)
C8 0.060(7) 0.066(7) 0.068(7) 0.016(6) 0.016(6) 0.013(5)
C9 0.076(8) 0.088(9) 0.052(7) 0.018(6) 0.004(6) 0.015(7)
C10 0.057(7) 0.081(9) 0.084(9) 0.004(7) 0.001(6) 0.009(6)
C11 0.080(8) 0.098(10) 0.062(8) 0.018(7) -0.005(6) -0.024(7)
C12 0.056(6) 0.081(8) 0.051(6) 0.017(6) 0.013(5) 0.003(5)
C13 0.050(6) 0.044(6) 0.057(6) 0.007(5) 0.009(5) 0.002(4)
C14 0.062(7) 0.099(9) 0.053(7) 0.003(6) 0.007(5) -0.001(6)
C15 0.071(9) 0.104(10) 0.077(9) -0.024(7) -0.013(7) 0.008(7)
C16 0.054(8) 0.083(10) 0.137(13) 0.002(9) -0.011(8) 0.005(6)
C17 0.060(8) 0.087(10) 0.131(13) 0.009(9) 0.029(8) -0.013(7)
C18 0.062(7) 0.079(8) 0.090(9) 0.010(7) 0.030(6) -0.005(6)
C19 0.056(6) 0.067(7) 0.043(6) 0.008(5) 0.009(5) 0.012(5)
C20 0.115(10) 0.093(10) 0.057(8) 0.001(7) 0.007(7) 0.016(8)
C21 0.128(12) 0.150(15) 0.033(7) 0.015(9) 0.004(7) 0.004(11)
C22 0.095(10) 0.139(14) 0.081(11) 0.062(10) 0.035(8) 0.020(9)
C23 0.133(12) 0.100(11) 0.062(8) 0.026(8) 0.012(8) 0.018(9)
C24 0.117(10) 0.057(7) 0.050(7) 0.012(6) 0.008(6) -0.001(7)
C25 0.044(6) 0.107(10) 0.059(7) 0.025(7) 0.014(5) -0.004(6)
C26 0.064(8) 0.122(12) 0.099(10) 0.067(9) 0.012(6) 0.001(7)
C27 0.098(12) 0.128(18) 0.19(2) 0.102(16) 0.003(13) -0.002(11)
C28 0.110(13) 0.102(15) 0.19(2) 0.100(16) -0.003(14) 0.011(10)
C29 0.094(10) 0.080(10) 0.127(13) 0.011(9) 0.007(9) 0.026(8)
C30 0.078(8) 0.081(9) 0.087(9) 0.030(7) 0.011(7) 0.009(7)
C31 0.057(6) 0.029(5) 0.046(5) 0.010(4) 0.011(4) 0.015(4)
C32 0.070(7) 0.057(7) 0.052(6) 0.016(5) 0.020(5) 0.019(5)
C33 0.100(9) 0.073(8) 0.050(7) 0.013(6) 0.019(6) 0.016(7)
C34 0.092(9) 0.058(7) 0.053(7) 0.000(6) -0.009(6) 0.007(6)
C35 0.072(8) 0.075(8) 0.085(9) 0.004(7) 0.005(7) 0.009(6)
C36 0.067(7) 0.044(6) 0.075(7) 0.020(5) 0.026(6) 0.014(5)
C37 0.073(7) 0.041(6) 0.055(6) 0.012(5) 0.011(5) 0.010(5)
C38 0.056(7) 0.075(8) 0.102(10) 0.009(7) -0.012(6) -0.020(6)
C39 0.098(11) 0.099(12) 0.114(12) -0.001(10) -0.020(9) -0.039(9)
C40 0.143(16) 0.068(11) 0.147(15) -0.009(10) 0.013(12) -0.007(10)
C41 0.100(11) 0.057(9) 0.214(18) 0.021(10) 0.005(11) 0.021(8)
C42 0.089(9) 0.045(7) 0.117(10) -0.002(7) 0.011(7) 0.013(6)
C43 0.023(5) 0.127(11) 0.165(13) 0.118(11) 0.036(6) 0.025(6)
C44 0.076(8) 0.061(8) 0.131(12) 0.004(8) 0.037(8) 0.013(6)
C45 0.130(12) 0.078(10) 0.086(10) -0.034(9) 0.061(9) -0.017(9)
C46 0.196(18) 0.083(11) 0.054(9) 0.001(8) 0.034(10) -0.012(11)
C47 0.182(15) 0.078(10) 0.062(9) 0.002(8) 0.019(9) -0.029(10)
C48 0.106(9) 0.054(7) 0.079(8) 0.004(6) 0.030(7) -0.006(6)
C49 0.047(6) 0.058(6) 0.047(6) 0.011(5) -0.002(4) -0.003(4)
C50 0.069(8) 0.089(9) 0.084(8) 0.021(7) 0.000(6) 0.034(6)
C51 0.052(8) 0.131(12) 0.101(11) 0.008(9) -0.005(7) 0.033(7)
C52 0.056(8) 0.113(11) 0.095(10) -0.004(9) 0.032(7) 0.007(7)
C53 0.055(7) 0.092(9) 0.079(8) -0.002(7) 0.025(6) 0.005(6)
C54 0.048(6) 0.048(6) 0.081(8) 0.012(6) 0.006(5) 0.000(4)
C55 0.077(9) 0.137(13) 0.056(8) 0.012(8) -0.002(6) -0.024(8)
C56 0.070(8) 0.148(14) 0.071(9) 0.026(9) 0.006(6) -0.030(9)
C57 0.174(18) 0.135(15) 0.096(11) 0.083(11) -0.023(12) -0.030(13)
C58 0.156(19) 0.22(2) 0.128(15) 0.116(15) -0.014(13) 0.038(17)
C59 0.129(15) 0.21(2) 0.139(16) 0.101(16) 0.001(12) 0.038(15)
C60 0.071(10) 0.192(18) 0.120(13) 0.072(12) -0.010(8) -0.028(10)
C61 0.047(5) 0.053(6) 0.048(6) 0.002(5) 0.005(5) 0.014(4)
C62 0.063(7) 0.065(7) 0.042(6) 0.011(5) 0.007(5) 0.020(5)
C63 0.079(8) 0.070(7) 0.054(6) 0.020(6) 0.028(6) 0.039(6)
C64 0.062(6) 0.055(6) 0.058(6) 0.029(5) 0.030(5) 0.025(5)
C65 0.047(5) 0.038(5) 0.045(5) 0.020(4) 0.014(4) 0.010(4)
C66 0.071(7) 0.067(7) 0.065(7) 0.009(6) 0.016(6) 0.006(6)
C67 0.044(6) 0.078(8) 0.086(9) 0.008(7) -0.005(6) -0.012(5)
C68 0.054(7) 0.074(8) 0.109(10) 0.040(8) 0.016(7) -0.005(6)
C69 0.044(6) 0.067(7) 0.077(8) 0.027(6) 0.005(5) -0.001(5)
C70 0.049(6) 0.044(6) 0.061(6) 0.026(5) 0.014(5) 0.007(4)
C71 0.071(7) 0.087(9) 0.077(8) 0.034(7) 0.042(6) 0.006(6)
C72 0.065(7) 0.076(8) 0.110(10) 0.051(8) 0.051(7) 0.021(6)
C73 0.057(6) 0.052(6) 0.053(6) 0.017(5) 0.009(5) 0.005(5)
C74 0.063(6) 0.050(6) 0.070(7) 0.022(5) 0.009(5) 0.017(5)
C75 0.073(7) 0.051(7) 0.091(9) 0.028(6) 0.028(6) 0.024(5)
C76 0.057(6) 0.055(6) 0.061(7) 0.011(5) 0.016(5) 0.015(5)
C77 0.045(5) 0.045(6) 0.049(6) 0.008(5) 0.016(4) 0.001(4)
C78 0.087(8) 0.062(7) 0.045(6) 0.013(5) 0.012(5) 0.011(6)
C79 0.111(10) 0.082(9) 0.039(6) 0.014(6) 0.016(6) 0.013(7)
C80 0.110(10) 0.086(9) 0.038(6) -0.008(6) 0.026(6) -0.006(7)
C81 0.080(7) 0.068(7) 0.038(6) 0.007(5) 0.025(5) 0.016(6)
C82 0.054(6) 0.056(6) 0.048(6) 0.012(5) 0.019(5) 0.004(5)
C83 0.087(9) 0.071(8) 0.086(9) 0.000(7) 0.033(7) 0.030(6)
C84 0.092(9) 0.093(10) 0.065(8) -0.013(7) 0.032(7) 0.017(7)
C85 0.046(6) 0.071(7) 0.054(6) 0.030(5) 0.012(4) 0.016(5)
C86 0.049(6) 0.073(8) 0.089(8) 0.029(7) 0.019(5) -0.013(5)
C87 0.057(7) 0.075(8) 0.067(7) 0.015(6) 0.012(5) -0.022(6)
C88 0.064(7) 0.053(7) 0.048(6) 0.008(5) 0.016(5) -0.009(5)
C89 0.048(5) 0.052(6) 0.035(5) 0.006(4) 0.016(4) 0.003(4)
C90 0.054(6) 0.056(6) 0.059(6) 0.022(5) 0.019(5) 0.015(5)
C91 0.049(6) 0.070(8) 0.058(6) 0.018(6) 0.003(5) 0.014(5)
C92 0.084(8) 0.046(6) 0.063(7) 0.021(5) 0.022(6) 0.031(6)
C93 0.064(6) 0.042(6) 0.038(5) 0.006(4) 0.016(4) 0.013(5)
C94 0.054(6) 0.040(5) 0.033(5) 0.005(4) 0.013(4) 0.007(4)
C95 0.099(9) 0.061(8) 0.047(6) 0.001(5) 0.011(6) -0.020(6)
C96 0.092(9) 0.046(7) 0.086(8) 0.027(6) 0.017(7) 0.013(6)
C97 0.33(4) 0.36(4) 0.21(3) 0.08(3) -0.02(3) -0.18(3)
C98 0.12(2) 0.30(4) 0.22(4) -0.03(4) 0.05(2) -0.08(2)
N7 0.23(3) 0.52(6) 0.16(2) 0.00(3) 0.003(18) -0.20(3)

loop_
_atom_type_symbol
_atom_type_description
_atom_type_scat_dispersion_real
_atom_type_scat_dispersion_imag
_atom_type_scat_source
C C 0.0033 0.0016 'International Tables Vol C Tables 4.2.6.8 and 6.1.1.4'
H H 0.0000 0.0000 'International Tables Vol C Tables 4.2.6.8 and 6.1.1.4'
N N 0.0061 0.0033 'International Tables Vol C Tables 4.2.6.8 and 6.1.1.4'
O O 0.0106 0.0060 'International Tables Vol C Tables 4.2.6.8 and 6.1.1.4'
Cd Cd -0.8075 1.2024 'International Tables Vol C Tables 4.2.6.8 and 6.1.1.4'
Ru Ru -1.2594 0.8363 'International Tables Vol C Tables 4.2.6.8 and 6.1.1.4'
S S 0.1246 0.1234 'International Tables Vol C Tables 4.2.6.8 and 6.1.1.4'

loop_
_geom_angle_atom_site_label_1
_geom_angle_atom_site_label_2
_geom_angle_atom_site_label_3
_geom_angle
N6 Ru1 N2 94.0(3)
N6 Ru1 N1 91.0(3)
N2 Ru1 N1 79.4(3)
N6 Ru1 N3 171.4(3)
N2 Ru1 N3 93.7(3)
N1 Ru1 N3 94.2(3)
N6 Ru1 N4 95.5(3)
N2 Ru1 N4 96.0(3)
N1 Ru1 N4 172.3(3)
N3 Ru1 N4 79.9(3)
N6 Ru1 N5 79.8(3)
N2 Ru1 N5 172.7(3)
N1 Ru1 N5 96.8(3)
N3 Ru1 N5 92.8(3)
N4 Ru1 N5 88.4(3)
S1 Cd1 S4 113.76(9)
S1 Cd1 S3 107.73(9)
S4 Cd1 S3 110.55(8)
S1 Cd1 S2 111.62(9)
S4 Cd1 S2 101.14(8)
S3 Cd1 S2 112.05(8)
S5 Cd2 S2 114.56(9)
S5 Cd2 S7 122.25(9)
S2 Cd2 S7 108.86(8)
S5 Cd2 S6 101.30(9)
S2 Cd2 S6 116.80(8)
S7 Cd2 S6 90.81(8)
S8 Cd3 S6 119.93(10)
S8 Cd3 S9 101.85(9)
S6 Cd3 S9 108.09(8)
S8 Cd3 S3 111.26(9)
S6 Cd3 S3 117.71(9)
S9 Cd3 S3 92.79(8)
S10 Cd4 S9 113.84(11)
S10 Cd4 S4 114.82(11)
S9 Cd4 S4 108.28(8)
S10 Cd4 S7 111.78(10)
S9 Cd4 S7 105.19(8)
S4 Cd4 S7 101.86(9)
C1 S1 Cd1 105.0(4)
C7 S2 Cd2 103.9(3)
C7 S2 Cd1 105.1(3)
Cd2 S2 Cd1 112.20(9)
C13 S3 Cd1 108.7(3)
C13 S3 Cd3 109.5(3)
Cd1 S3 Cd3 113.61(9)
C19 S4 Cd1 105.9(3)
C19 S4 Cd4 99.5(3)
Cd1 S4 Cd4 112.08(9)
C25 S5 Cd2 111.6(4)
C31 S6 Cd3 110.1(3)
C31 S6 Cd2 105.8(3)
Cd3 S6 Cd2 113.74(10)
C37 S7 Cd2 114.2(3)
C37 S7 Cd4 104.2(3)
Cd2 S7 Cd4 119.20(9)
C43 S8 Cd3 113.9(5)
C49 S9 Cd4 98.8(3)
C49 S9 Cd3 106.0(3)
Cd4 S9 Cd3 114.82(10)
C55 S10 Cd4 103.2(4)
C61 N1 C65 116.5(7)
C61 N1 Ru1 129.1(6)
C65 N1 Ru1 114.3(5)
C66 N2 C70 117.4(8)
C66 N2 Ru1 128.9(7)
C70 N2 Ru1 113.7(6)
C73 N3 C77 118.0(8)
C73 N3 Ru1 128.4(6)
C77 N3 Ru1 113.3(6)
C78 N4 C82 117.3(8)
C78 N4 Ru1 129.0(7)
C82 N4 Ru1 113.6(6)
C85 N5 C89 116.4(8)
C85 N5 Ru1 129.7(7)
C89 N5 Ru1 113.8(5)
C90 N6 C94 116.5(8)
C90 N6 Ru1 129.7(6)
C94 N6 Ru1 113.6(6)
C6 C1 C2 116.1(12)
C6 C1 S1 119.7(10)
C2 C1 S1 124.1(9)
C3 C2 C1 121.9(12)
C3 C2 H2 119.1
C1 C2 H2 119.1
C2 C3 C4 118.7(14)
C2 C3 H3 120.7
C4 C3 H3 120.7
C5 C4 C3 119.3(16)
C5 C4 H4 120.4
C3 C4 H4 120.4
C6 C5 C4 121.1(16)
C6 C5 H5 119.5
C4 C5 H5 119.5
C5 C6 C1 123.0(14)
C5 C6 H6 118.5
C1 C6 H6 118.5
C12 C7 C8 116.4(9)
C12 C7 S2 122.4(7)
C8 C7 S2 121.1(8)
C9 C8 C7 123.2(10)
C9 C8 H8 118.4
C7 C8 H8 118.4
C8 C9 C10 118.8(10)
C8 C9 H9 120.6
C10 C9 H9 120.6
C11 C10 C9 119.9(11)
C11 C10 H10 120.0
C9 C10 H10 120.0
C10 C11 C12 119.2(11)
C10 C11 H11 120.4
C12 C11 H11 120.4
C7 C12 C11 122.3(10)
C7 C12 H12 118.9
C11 C12 H12 118.9
C14 C13 C18 117.5(9)
C14 C13 S3 122.7(7)
C18 C13 S3 119.7(8)
C15 C14 C13 121.4(11)
C15 C14 H14 119.3
C13 C14 H14 119.3
C16 C15 C14 119.8(12)
C16 C15 H15 120.1
C14 C15 H15 120.1
C15 C16 C17 121.2(11)
C15 C16 H16 119.4
C17 C16 H16 119.4
C16 C17 C18 118.7(12)
C16 C17 H17 120.7
C18 C17 H17 120.7
C17 C18 C13 121.4(11)
C17 C18 H18 119.3
C13 C18 H18 119.3
C24 C19 C20 119.3(10)
C24 C19 S4 122.2(8)
C20 C19 S4 118.4(9)
C19 C20 C21 118.9(13)
C19 C20 H20 120.5
C21 C20 H20 120.5
C22 C21 C20 119.7(12)
C22 C21 H21 120.2
C20 C21 H21 120.2
C23 C22 C21 121.4(13)
C23 C22 H22 119.3
C21 C22 H22 119.3
C22 C23 C24 118.6(13)
C22 C23 H23 120.7
C24 C23 H23 120.7
C23 C24 C19 122.0(11)
C23 C24 H24 119.0
C19 C24 H24 119.0
C30 C25 C26 115.9(12)
C30 C25 S5 124.7(9)
C26 C25 S5 119.4(10)
C27 C26 C25 122.2(15)
C27 C26 H26 118.9
C25 C26 H26 118.9
C28 C27 C26 119.5(18)
C28 C27 H27 120.3
C26 C27 H27 120.3
C27 C28 C29 120.5(19)
C27 C28 H28 119.7
C29 C28 H28 119.7
C28 C29 C30 120.3(16)
C28 C29 H29 119.8
C30 C29 H29 119.8
C25 C30 C29 121.5(13)
C25 C30 H30 119.2
C29 C30 H30 119.2
C36 C31 C32 118.4(9)
C36 C31 S6 123.2(7)
C32 C31 S6 118.4(7)
C31 C32 C33 119.7(10)
C31 C32 H32 120.1
C33 C32 H32 120.1
C34 C33 C32 120.3(10)
C34 C33 H33 119.8
C32 C33 H33 119.8
C33 C34 C35 120.9(11)
C33 C34 H34 119.5
C35 C34 H34 119.5
C34 C35 C36 118.9(11)
C34 C35 H35 120.6
C36 C35 H35 120.6
C35 C36 C31 121.7(10)
C35 C36 H36 119.2
C31 C36 H36 119.2
C42 C37 C38 116.5(10)
C42 C37 S7 123.4(8)
C38 C37 S7 120.0(8)
C37 C38 C39 120.6(12)
C37 C38 H38 119.7
C39 C38 H38 119.7
C40 C39 C38 121.4(13)
C40 C39 H39 119.3
C38 C39 H39 119.3
C39 C40 C41 118.8(14)
C39 C40 H40 120.6
C41 C40 H40 120.6
C40 C41 C42 119.1(13)
C40 C41 H41 120.4
C42 C41 H41 120.4
C37 C42 C41 123.3(12)
C37 C42 H42 118.4
C41 C42 H42 118.4
C48 C43 C44 108.0(13)
C48 C43 S8 130.7(11)
C44 C43 S8 121.1(9)
C45 C44 C43 123.0(13)
C45 C44 H44 118.5
C43 C44 H44 118.5
C46 C45 C44 122.6(14)
C46 C45 H45 118.7
C44 C45 H45 118.7
C45 C46 C47 118.6(14)
C45 C46 H46 120.7
C47 C46 H46 120.7
C46 C47 C48 120.5(15)
C46 C47 H47 119.8
C48 C47 H47 119.8
C43 C48 C47 127.2(13)
C43 C48 H48 116.4
C47 C48 H48 116.4
C50 C49 C54 117.8(10)
C50 C49 S9 120.2(8)
C54 C49 S9 121.9(7)
C49 C50 C51 120.6(12)
C49 C50 H50 119.7
C51 C50 H50 119.7
C52 C51 C50 120.0(11)
C52 C51 H51 120.0
C50 C51 H51 120.0
C53 C52 C51 120.7(11)
C53 C52 H52 119.6
C51 C52 H52 119.6
C52 C53 C54 120.3(12)
C52 C53 H53 119.9
C54 C53 H53 119.9
C49 C54 C53 120.5(10)
C49 C54 H54 119.7
C53 C54 H54 119.7
C60 C55 C56 117.9(15)
C60 C55 S10 116.6(12)
C56 C55 S10 125.4(12)
C57 C56 C55 122.3(15)
C57 C56 H56 118.8
C55 C56 H56 118.8
C56 C57 C58 119.4(16)
C56 C57 H57 120.3
C58 C57 H57 120.3
C59 C58 C57 119.1(18)
C59 C58 H58 120.5
C57 C58 H58 120.5
C58 C59 C60 120.5(19)
C58 C59 H59 119.8
C60 C59 H59 119.8
C55 C60 C59 120.7(15)
C55 C60 H60 119.7
C59 C60 H60 119.7
N1 C61 C62 123.4(9)
N1 C61 H61 118.3
C62 C61 H61 118.3
C63 C62 C61 119.7(9)
C63 C62 H62 120.2
C61 C62 H62 120.2
C62 C63 C64 119.3(9)
C62 C63 H63 120.4
C64 C63 H63 120.4
C65 C64 C63 117.7(9)
C65 C64 C71 119.1(10)
C63 C64 C71 123.1(9)
N1 C65 C64 123.2(8)
N1 C65 C70 115.4(8)
C64 C65 C70 121.4(8)
N2 C66 C67 122.7(10)
N2 C66 H66 118.7
C67 C66 H66 118.7
C68 C67 C66 119.2(10)
C68 C67 H67 120.4
C66 C67 H67 120.4
C67 C68 C69 120.7(10)
C67 C68 H68 119.6
C69 C68 H68 119.6
C68 C69 C70 116.9(10)
C68 C69 C72 125.6(10)
C70 C69 C72 117.5(10)
N2 C70 C65 117.2(8)
N2 C70 C69 123.0(9)
C65 C70 C69 119.8(9)
C72 C71 C64 120.0(10)
C72 C71 H71 120.0
C64 C71 H71 120.0
C71 C72 C69 122.2(10)
C71 C72 H72 118.9
C69 C72 H72 118.9
N3 C73 C74 122.6(9)
N3 C73 H73 118.7
C74 C73 H73 118.7
C75 C74 C73 119.1(9)
C75 C74 H74 120.4
C73 C74 H74 120.4
C74 C75 C76 120.4(9)
C74 C75 H75 119.8
C76 C75 H75 119.8
C77 C76 C75 116.7(9)
C77 C76 C83 119.2(10)
C75 C76 C83 124.0(10)
N3 C77 C76 123.1(8)
N3 C77 C82 117.0(8)
C76 C77 C82 119.8(9)
N4 C78 C79 121.3(10)
N4 C78 H78 119.4
C79 C78 H78 119.4
C80 C79 C78 121.7(10)
C80 C79 H79 119.1
C78 C79 H79 119.1
C79 C80 C81 118.6(10)
C79 C80 H80 120.7
C81 C80 H80 120.7
C82 C81 C80 117.7(10)
C82 C81 C84 117.2(9)
C80 C81 C84 125.1(10)
N4 C82 C81 123.3(9)
N4 C82 C77 116.1(8)
C81 C82 C77 120.6(9)
C84 C83 C76 120.6(11)
C84 C83 H83 119.7
C76 C83 H83 119.7
C83 C84 C81 122.5(10)
C83 C84 H84 118.8
C81 C84 H84 118.8
N5 C85 C86 123.5(9)
N5 C85 H85 118.3
C86 C85 H85 118.3
C87 C86 C85 118.7(10)
C87 C86 H86 120.7
C85 C86 H86 120.7
C86 C87 C88 120.5(9)
C86 C87 H87 119.8
C88 C87 H87 119.8
C87 C88 C89 118.0(10)
C87 C88 C95 124.5(10)
C89 C88 C95 117.4(10)
N5 C89 C88 122.9(8)
N5 C89 C94 115.6(8)
C88 C89 C94 121.5(9)
N6 C90 C91 123.2(9)
N6 C90 H90 118.4
C91 C90 H90 118.4
C92 C91 C90 119.9(9)
C92 C91 H91 120.1
C90 C91 H91 120.1
C93 C92 C91 119.7(9)
C93 C92 H92 120.1
C91 C92 H92 120.1
C92 C93 C94 118.4(9)
C92 C93 C96 124.6(9)
C94 C93 C96 116.9(9)
N6 C94 C93 122.3(8)
N6 C94 C89 117.2(8)
C93 C94 C89 120.5(8)
C96 C95 C88 122.0(10)
C96 C95 H95 119.0
C88 C95 H95 119.0
C95 C96 C93 121.6(10)
C95 C96 H96 119.2
C93 C96 H96 119.2
C98 C97 H97A 109.5
C98 C97 H97B 109.5
H97A C97 H97B 109.5
C98 C97 H97C 109.5
H97A C97 H97C 109.5
H97B C97 H97C 109.5
N7 C98 C97 164(4)

loop_
_geom_bond_atom_site_label_1
_geom_bond_atom_site_label_2
_geom_bond_distance
Ru1 N6 2.056(7)
Ru1 N2 2.056(7)
Ru1 N1 2.057(7)
Ru1 N3 2.057(7)
Ru1 N4 2.059(7)
Ru1 N5 2.059(7)
Cd1 S1 2.475(2)
Cd1 S4 2.547(2)
Cd1 S3 2.568(3)
Cd1 S2 2.585(3)
Cd2 S5 2.476(3)
Cd2 S2 2.553(2)
Cd2 S7 2.560(2)
Cd2 S6 2.566(3)
Cd3 S8 2.469(3)
Cd3 S6 2.536(3)
Cd3 S9 2.570(2)
Cd3 S3 2.580(2)
Cd4 S10 2.455(3)
Cd4 S9 2.533(3)
Cd4 S4 2.565(3)
Cd4 S7 2.585(3)
S1 C1 1.751(12)
S2 C7 1.768(9)
S3 C13 1.771(9)
S4 C19 1.803(10)
S5 C25 1.710(13)
S6 C31 1.781(9)
S7 C37 1.756(10)
S8 C43 1.541(15)
S9 C49 1.782(10)
S10 C55 1.798(15)
N1 C61 1.350(10)
N1 C65 1.373(10)
N2 C66 1.352(11)
N2 C70 1.363(11)
N3 C73 1.327(10)
N3 C77 1.366(10)
N4 C78 1.338(11)
N4 C82 1.368(11)
N5 C85 1.335(10)
N5 C89 1.369(11)
N6 C90 1.354(10)
N6 C94 1.356(10)
C1 C6 1.397(14)
C1 C2 1.413(14)
C2 C3 1.401(15)
C2 H2 0.9300
C3 C4 1.419(18)
C3 H3 0.9300
C4 C5 1.37(2)
C4 H4 0.9300
C5 C6 1.359(19)
C5 H5 0.9300
C6 H6 0.9300
C7 C12 1.368(12)
C7 C8 1.380(12)
C8 C9 1.370(13)
C8 H8 0.9300
C9 C10 1.381(14)
C9 H9 0.9300
C10 C11 1.369(14)
C10 H10 0.9300
C11 C12 1.390(13)
C11 H11 0.9300
C12 H12 0.9300
C13 C14 1.379(12)
C13 C18 1.401(12)
C14 C15 1.372(13)
C14 H14 0.9300
C15 C16 1.362(17)
C15 H15 0.9300
C16 C17 1.373(17)
C16 H16 0.9300
C17 C18 1.378(14)
C17 H17 0.9300
C18 H18 0.9300
C19 C24 1.372(13)
C19 C20 1.380(13)
C20 C21 1.392(16)
C20 H20 0.9300
C21 C22 1.377(18)
C21 H21 0.9300
C22 C23 1.352(17)
C22 H22 0.9300
C23 C24 1.367(14)
C23 H23 0.9300
C24 H24 0.9300
C25 C30 1.391(15)
C25 C26 1.407(14)
C26 C27 1.40(2)
C26 H26 0.9300
C27 C28 1.35(2)
C27 H27 0.9300
C28 C29 1.37(2)
C28 H28 0.9300
C29 C30 1.398(16)
C29 H29 0.9300
C30 H30 0.9300
C31 C36 1.382(12)
C31 C32 1.388(12)
C32 C33 1.389(13)
C32 H32 0.9300
C33 C34 1.361(14)
C33 H33 0.9300
C34 C35 1.369(15)
C34 H34 0.9300
C35 C36 1.377(14)
C35 H35 0.9300
C36 H36 0.9300
C37 C42 1.340(13)
C37 C38 1.378(13)
C38 C39 1.388(17)
C38 H38 0.9300
C39 C40 1.349(18)
C39 H39 0.9300
C40 C41 1.354(18)
C40 H40 0.9300
C41 C42 1.397(16)
C41 H41 0.9300
C42 H42 0.9300
C43 C48 1.404(14)
C43 C44 1.522(16)
C44 C45 1.400(16)
C44 H44 0.9300
C45 C46 1.351(18)
C45 H45 0.9300
C46 C47 1.357(19)
C46 H46 0.9300
C47 C48 1.423(15)
C47 H47 0.9300
C48 H48 0.9300
C49 C50 1.380(12)
C49 C54 1.392(13)
C50 C51 1.385(16)
C50 H50 0.9300
C51 C52 1.374(16)
C51 H51 0.9300
C52 C53 1.330(15)
C52 H52 0.9300
C53 C54 1.397(13)
C53 H53 0.9300
C54 H54 0.9300
C55 C60 1.359(18)
C55 C56 1.388(16)
C56 C57 1.385(19)
C56 H56 0.9300
C57 C58 1.39(2)
C57 H57 0.9300
C58 C59 1.37(2)
C58 H58 0.9300
C59 C60 1.42(2)
C59 H59 0.9300
C60 H60 0.9300
C61 C62 1.377(12)
C61 H61 0.9300
C62 C63 1.358(13)
C62 H62 0.9300
C63 C64 1.415(13)
C63 H63 0.9300
C64 C65 1.381(11)
C64 C71 1.442(13)
C65 C70 1.415(12)
C66 C67 1.405(13)
C66 H66 0.9300
C67 C68 1.353(14)
C67 H67 0.9300
C68 C69 1.405(14)
C68 H68 0.9300
C69 C70 1.416(12)
C69 C72 1.446(14)
C71 C72 1.347(14)
C71 H71 0.9300
C72 H72 0.9300
C73 C74 1.414(12)
C73 H73 0.9300
C74 C75 1.349(13)
C74 H74 0.9300
C75 C76 1.416(13)
C75 H75 0.9300
C76 C77 1.400(12)
C76 C83 1.418(14)
C77 C82 1.421(12)
C78 C79 1.393(13)
C78 H78 0.9300
C79 C80 1.341(15)
C79 H79 0.9300
C80 C81 1.400(14)
C80 H80 0.9300
C81 C82 1.390(12)
C81 C84 1.452(15)
C83 C84 1.321(15)
C83 H83 0.9300
C84 H84 0.9300
C85 C86 1.403(12)
C85 H85 0.9300
C86 C87 1.339(14)
C86 H86 0.9300
C87 C88 1.384(13)
C87 H87 0.9300
C88 C89 1.386(12)
C88 C95 1.432(14)
C89 C94 1.428(11)
C90 C91 1.373(12)
C90 H90 0.9300
C91 C92 1.364(13)
C91 H91 0.9300
C92 C93 1.359(12)
C92 H92 0.9300
C93 C94 1.422(12)
C93 C96 1.429(13)
C95 C96 1.367(14)
C95 H95 0.9300
C96 H96 0.9300
C97 C98 1.46(4)
C97 H97A 0.9600
C97 H97B 0.9600
C97 H97C 0.9600
C98 N7 1.29(5)

loop_
_geom_torsion_atom_site_label_1
_geom_torsion_atom_site_label_2
_geom_torsion_atom_site_label_3
_geom_torsion_atom_site_label_4
_geom_torsion
S4 Cd1 S1 C1 74.5(4)
S3 Cd1 S1 C1 -162.6(4)
S2 Cd1 S1 C1 -39.2(4)
S5 Cd2 S2 C7 53.7(4)
S7 Cd2 S2 C7 -165.4(3)
S6 Cd2 S2 C7 -64.5(3)
S5 Cd2 S2 Cd1 166.66(10)
S7 Cd2 S2 Cd1 -52.44(11)
S6 Cd2 S2 Cd1 48.47(12)
S1 Cd1 S2 C7 -61.3(3)
S4 Cd1 S2 C7 177.3(3)
S3 Cd1 S2 C7 59.6(3)
S1 Cd1 S2 Cd2 -173.58(9)
S4 Cd1 S2 Cd2 65.10(11)
S3 Cd1 S2 Cd2 -52.66(11)
S1 Cd1 S3 C13 50.4(4)
S4 Cd1 S3 C13 175.3(3)
S2 Cd1 S3 C13 -72.7(4)
S1 Cd1 S3 Cd3 172.63(10)
S4 Cd1 S3 Cd3 -62.51(12)
S2 Cd1 S3 Cd3 49.48(11)
S8 Cd3 S3 C13 -64.4(3)
S6 Cd3 S3 C13 79.6(3)
S9 Cd3 S3 C13 -168.3(3)
S8 Cd3 S3 Cd1 173.84(10)
S6 Cd3 S3 Cd1 -42.15(12)
S9 Cd3 S3 Cd1 69.98(10)
S1 Cd1 S4 C19 57.9(3)
S3 Cd1 S4 C19 -63.4(3)
S2 Cd1 S4 C19 177.7(3)
S1 Cd1 S4 Cd4 165.47(10)
S3 Cd1 S4 Cd4 44.11(12)
S2 Cd1 S4 Cd4 -74.73(11)
S10 Cd4 S4 C19 -61.6(4)
S9 Cd4 S4 C19 66.8(3)
S7 Cd4 S4 C19 177.4(3)
S10 Cd4 S4 Cd1 -173.20(11)
S9 Cd4 S4 Cd1 -44.76(12)
S7 Cd4 S4 Cd1 65.81(11)
S2 Cd2 S5 C25 65.5(4)
S7 Cd2 S5 C25 -69.6(4)
S6 Cd2 S5 C25 -167.8(4)
S8 Cd3 S6 C31 58.3(3)
S9 Cd3 S6 C31 174.3(3)
S3 Cd3 S6 C31 -82.5(3)
S8 Cd3 S6 Cd2 176.82(9)
S9 Cd3 S6 Cd2 -67.24(11)
S3 Cd3 S6 Cd2 36.02(12)
S5 Cd2 S6 C31 -43.8(3)
S2 Cd2 S6 C31 81.4(3)
S7 Cd2 S6 C31 -166.9(3)
S5 Cd2 S6 Cd3 -164.69(10)
S2 Cd2 S6 Cd3 -39.53(12)
S7 Cd2 S6 Cd3 72.14(10)
S5 Cd2 S7 C37 59.7(4)
S2 Cd2 S7 C37 -77.6(4)
S6 Cd2 S7 C37 163.6(4)
S5 Cd2 S7 Cd4 -176.31(11)
S2 Cd2 S7 Cd4 46.39(13)
S6 Cd2 S7 Cd4 -72.38(12)
S10 Cd4 S7 C37 -44.9(4)
S9 Cd4 S7 C37 -168.9(4)
S4 Cd4 S7 C37 78.2(4)
S10 Cd4 S7 Cd2 -173.68(13)
S9 Cd4 S7 Cd2 62.29(13)
S4 Cd4 S7 Cd2 -50.61(12)
S6 Cd3 S8 C43 -32.8(4)
S9 Cd3 S8 C43 -151.9(4)
S3 Cd3 S8 C43 110.3(4)
S10 Cd4 S9 C49 -52.6(3)
S4 Cd4 S9 C49 178.4(3)
S7 Cd4 S9 C49 70.2(3)
S10 Cd4 S9 Cd3 -164.84(12)
S4 Cd4 S9 Cd3 66.17(12)
S7 Cd4 S9 Cd3 -42.13(12)
S8 Cd3 S9 C49 66.1(4)
S6 Cd3 S9 C49 -61.1(4)
S3 Cd3 S9 C49 178.5(3)
S8 Cd3 S9 Cd4 174.04(10)
S6 Cd3 S9 Cd4 46.82(12)
S3 Cd3 S9 Cd4 -73.55(11)
S9 Cd4 S10 C55 -24.5(5)
S4 Cd4 S10 C55 101.1(5)
S7 Cd4 S10 C55 -143.6(5)
N6 Ru1 N1 C61 88.9(7)
N2 Ru1 N1 C61 -177.3(8)
N3 Ru1 N1 C61 -84.3(7)
N4 Ru1 N1 C61 -123.7(19)
N5 Ru1 N1 C61 9.1(8)
N6 Ru1 N1 C65 -94.7(6)
N2 Ru1 N1 C65 -0.8(6)
N3 Ru1 N1 C65 92.2(6)
N4 Ru1 N1 C65 53(2)
N5 Ru1 N1 C65 -174.5(6)
N6 Ru1 N2 C66 -90.1(8)
N1 Ru1 N2 C66 179.6(9)
N3 Ru1 N2 C66 86.0(9)
N4 Ru1 N2 C66 5.8(9)
N5 Ru1 N2 C66 -121(2)
N6 Ru1 N2 C70 90.2(6)
N1 Ru1 N2 C70 -0.1(6)
N3 Ru1 N2 C70 -93.6(6)
N4 Ru1 N2 C70 -173.8(6)
N5 Ru1 N2 C70 59(2)
N6 Ru1 N3 C73 -118.6(17)
N2 Ru1 N3 C73 88.0(7)
N1 Ru1 N3 C73 8.4(7)
N4 Ru1 N3 C73 -176.5(8)
N5 Ru1 N3 C73 -88.6(7)
N6 Ru1 N3 C77 55(2)
N2 Ru1 N3 C77 -98.2(6)
N1 Ru1 N3 C77 -177.8(6)
N4 Ru1 N3 C77 -2.8(6)
N5 Ru1 N3 C77 85.1(6)
N6 Ru1 N4 C78 7.4(8)
N2 Ru1 N4 C78 -87.2(8)
N1 Ru1 N4 C78 -139.9(18)
N3 Ru1 N4 C78 -179.9(8)
N5 Ru1 N4 C78 87.0(8)
N6 Ru1 N4 C82 -169.1(6)
N2 Ru1 N4 C82 96.3(6)
N1 Ru1 N4 C82 44(2)
N3 Ru1 N4 C82 3.5(6)
N5 Ru1 N4 C82 -89.6(6)
N6 Ru1 N5 C85 179.6(8)
N2 Ru1 N5 C85 -149(2)
N1 Ru1 N5 C85 -90.6(8)
N3 Ru1 N5 C85 3.9(8)
N4 Ru1 N5 C85 83.7(8)
N6 Ru1 N5 C89 2.2(5)
N2 Ru1 N5 C89 34(2)
N1 Ru1 N5 C89 92.0(6)
N3 Ru1 N5 C89 -173.5(6)
N4 Ru1 N5 C89 -93.6(6)
N2 Ru1 N6 C90 6.1(8)
N1 Ru1 N6 C90 85.5(7)
N3 Ru1 N6 C90 -147.3(16)
N4 Ru1 N6 C90 -90.3(8)
N5 Ru1 N6 C90 -177.8(8)
N2 Ru1 N6 C94 -179.0(6)
N1 Ru1 N6 C94 -99.6(6)
N3 Ru1 N6 C94 28(2)
N4 Ru1 N6 C94 84.6(6)
N5 Ru1 N6 C94 -2.8(5)
Cd1 S1 C1 C6 147.7(8)
Cd1 S1 C1 C2 -37.2(9)
C6 C1 C2 C3 0.8(16)
S1 C1 C2 C3 -174.5(8)
C1 C2 C3 C4 0.0(17)
C2 C3 C4 C5 0(2)
C3 C4 C5 C6 -1(2)
C4 C5 C6 C1 2(2)
C2 C1 C6 C5 -1.6(17)
S1 C1 C6 C5 173.9(10)
Cd2 S2 C7 C12 132.8(8)
Cd1 S2 C7 C12 14.8(9)
Cd2 S2 C7 C8 -52.4(8)
Cd1 S2 C7 C8 -170.4(7)
C12 C7 C8 C9 -3.1(15)
S2 C7 C8 C9 -178.2(8)
C7 C8 C9 C10 3.0(16)
C8 C9 C10 C11 -3.9(17)
C9 C10 C11 C12 5.0(18)
C8 C7 C12 C11 4.3(15)
S2 C7 C12 C11 179.3(9)
C10 C11 C12 C7 -5.3(18)
Cd1 S3 C13 C14 118.8(8)
Cd3 S3 C13 C14 -5.9(10)
Cd1 S3 C13 C18 -65.1(9)
Cd3 S3 C13 C18 170.3(7)
C18 C13 C14 C15 0.3(17)
S3 C13 C14 C15 176.6(9)
C13 C14 C15 C16 0.2(19)
C14 C15 C16 C17 -2(2)
C15 C16 C17 C18 3(2)
C16 C17 C18 C13 -2.9(19)
C14 C13 C18 C17 1.0(16)
S3 C13 C18 C17 -175.3(9)
Cd1 S4 C19 C24 35.2(10)
Cd4 S4 C19 C24 -81.1(9)
Cd1 S4 C19 C20 -145.9(8)
Cd4 S4 C19 C20 97.7(9)
C24 C19 C20 C21 3.2(18)
S4 C19 C20 C21 -175.7(10)
C19 C20 C21 C22 -3(2)
C20 C21 C22 C23 2(2)
C21 C22 C23 C24 -1(2)
C22 C23 C24 C19 1(2)
C20 C19 C24 C23 -2.5(18)
S4 C19 C24 C23 176.3(10)
Cd2 S5 C25 C30 -20.2(10)
Cd2 S5 C25 C26 159.5(7)
C30 C25 C26 C27 1.7(17)
S5 C25 C26 C27 -178.0(10)
C25 C26 C27 C28 0(2)
C26 C27 C28 C29 -2(3)
C27 C28 C29 C30 1(3)
C26 C25 C30 C29 -2.0(16)
S5 C25 C30 C29 177.7(9)
C28 C29 C30 C25 0.5(19)
Cd3 S6 C31 C36 66.9(8)
Cd2 S6 C31 C36 -56.4(8)
Cd3 S6 C31 C32 -111.5(7)
Cd2 S6 C31 C32 125.2(7)
C36 C31 C32 C33 -0.2(13)
S6 C31 C32 C33 178.4(7)
C31 C32 C33 C34 -0.8(15)
C32 C33 C34 C35 1.8(17)
C33 C34 C35 C36 -1.7(17)
C34 C35 C36 C31 0.7(16)
C32 C31 C36 C35 0.2(14)
S6 C31 C36 C35 -178.2(8)
Cd2 S7 C37 C42 15.6(11)
Cd4 S7 C37 C42 -116.1(10)
Cd2 S7 C37 C38 -160.7(8)
Cd4 S7 C37 C38 67.6(9)
C42 C37 C38 C39 0.2(18)
S7 C37 C38 C39 176.8(10)
C37 C38 C39 C40 -3(2)
C38 C39 C40 C41 2(3)
C39 C40 C41 C42 2(3)
C38 C37 C42 C41 4.1(19)
S7 C37 C42 C41 -172.3(12)
C40 C41 C42 C37 -5(3)
Cd3 S8 C43 C48 -17.3(11)
Cd3 S8 C43 C44 167.3(7)
C48 C43 C44 C45 3.0(15)
S8 C43 C44 C45 179.3(9)
C43 C44 C45 C46 -3(2)
C44 C45 C46 C47 1(2)
C45 C46 C47 C48 0(2)
C44 C43 C48 C47 -2.2(15)
S8 C43 C48 C47 -178.1(10)
C46 C47 C48 C43 1(2)
Cd4 S9 C49 C50 102.6(8)
Cd3 S9 C49 C50 -138.3(8)
Cd4 S9 C49 C54 -74.2(8)
Cd3 S9 C49 C54 44.9(8)
C54 C49 C50 C51 0.4(16)
S9 C49 C50 C51 -176.5(9)
C49 C50 C51 C52 -0.1(19)
C50 C51 C52 C53 -2(2)
C51 C52 C53 C54 3.2(19)
C50 C49 C54 C53 1.0(15)
S9 C49 C54 C53 177.8(7)
C52 C53 C54 C49 -2.8(16)
Cd4 S10 C55 C60 131.2(10)
Cd4 S10 C55 C56 -47.7(11)
C60 C55 C56 C57 -2(2)
S10 C55 C56 C57 177.1(11)
C55 C56 C57 C58 2(2)
C56 C57 C58 C59 -3(3)
C57 C58 C59 C60 4(3)
C56 C55 C60 C59 3(2)
S10 C55 C60 C59 -176.3(13)
C58 C59 C60 C55 -4(3)
C65 N1 C61 C62 -0.5(12)
Ru1 N1 C61 C62 175.9(7)
N1 C61 C62 C63 0.8(14)
C61 C62 C63 C64 1.1(14)
C62 C63 C64 C65 -3.2(13)
C62 C63 C64 C71 179.3(9)
C61 N1 C65 C64 -1.9(12)
Ru1 N1 C65 C64 -178.9(7)
C61 N1 C65 C70 178.5(8)
Ru1 N1 C65 C70 1.6(9)
C63 C64 C65 N1 3.8(13)
C71 C64 C65 N1 -178.7(8)
C63 C64 C65 C70 -176.7(8)
C71 C64 C65 C70 0.8(13)
C70 N2 C66 C67 -3.2(15)
Ru1 N2 C66 C67 177.1(8)
N2 C66 C67 C68 3.1(17)
C66 C67 C68 C69 -1.0(17)
C67 C68 C69 C70 -0.7(16)
C67 C68 C69 C72 178.9(11)
C66 N2 C70 C65 -178.7(8)
Ru1 N2 C70 C65 0.9(10)
C66 N2 C70 C69 1.4(14)
Ru1 N2 C70 C69 -179.0(7)
N1 C65 C70 N2 -1.7(12)
C64 C65 C70 N2 178.7(8)
N1 C65 C70 C69 178.2(8)
C64 C65 C70 C69 -1.4(13)
C68 C69 C70 N2 0.6(14)
C72 C69 C70 N2 -179.1(9)
C68 C69 C70 C65 -179.3(9)
C72 C69 C70 C65 1.0(14)
C65 C64 C71 C72 0.0(15)
C63 C64 C71 C72 177.3(10)
C64 C71 C72 C69 -0.3(17)
C68 C69 C72 C71 -179.8(11)
C70 C69 C72 C71 -0.3(16)
C77 N3 C73 C74 0.5(13)
Ru1 N3 C73 C74 174.0(6)
N3 C73 C74 C75 -0.9(15)
C73 C74 C75 C76 -0.3(15)
C74 C75 C76 C77 1.6(15)
C74 C75 C76 C83 -179.2(10)
C73 N3 C77 C76 1.0(13)
Ru1 N3 C77 C76 -173.5(7)
C73 N3 C77 C82 176.1(8)
Ru1 N3 C77 C82 1.7(10)
C75 C76 C77 N3 -2.0(14)
C83 C76 C77 N3 178.7(9)
C75 C76 C77 C82 -177.1(9)
C83 C76 C77 C82 3.7(14)
C82 N4 C78 C79 0.3(14)
Ru1 N4 C78 C79 -176.1(8)
N4 C78 C79 C80 -0.9(18)
C78 C79 C80 C81 1.5(18)
C79 C80 C81 C82 -1.5(16)
C79 C80 C81 C84 178.3(11)
C78 N4 C82 C81 -0.4(14)
Ru1 N4 C82 C81 176.5(8)
C78 N4 C82 C77 179.3(8)
Ru1 N4 C82 C77 -3.7(10)
C80 C81 C82 N4 1.0(15)
C84 C81 C82 N4 -178.8(9)
C80 C81 C82 C77 -178.7(9)
C84 C81 C82 C77 1.5(15)
N3 C77 C82 N4 1.4(12)
C76 C77 C82 N4 176.7(8)
N3 C77 C82 C81 -178.9(8)
C76 C77 C82 C81 -3.5(14)
C77 C76 C83 C84 -1.8(17)
C75 C76 C83 C84 179.0(11)
C76 C83 C84 C81 -0.2(19)
C82 C81 C84 C83 0.4(18)
C80 C81 C84 C83 -179.4(12)
C89 N5 C85 C86 0.6(13)
Ru1 N5 C85 C86 -176.7(7)
N5 C85 C86 C87 -1.3(16)
C85 C86 C87 C88 2.5(16)
C86 C87 C88 C89 -3.0(15)
C86 C87 C88 C95 178.0(10)
C85 N5 C89 C88 -1.2(12)
Ru1 N5 C89 C88 176.5(7)
C85 N5 C89 C94 -179.0(7)
Ru1 N5 C89 C94 -1.3(9)
C87 C88 C89 N5 2.4(14)
C95 C88 C89 N5 -178.5(8)
C87 C88 C89 C94 -180.0(8)
C95 C88 C89 C94 -0.9(13)
C94 N6 C90 C91 1.9(13)
Ru1 N6 C90 C91 176.8(7)
N6 C90 C91 C92 -1.7(15)
C90 C91 C92 C93 0.8(15)
C91 C92 C93 C94 -0.4(14)
C91 C92 C93 C96 -178.8(9)
C90 N6 C94 C93 -1.5(12)
Ru1 N6 C94 C93 -177.1(6)
C90 N6 C94 C89 178.7(7)
Ru1 N6 C94 C89 3.1(9)
C92 C93 C94 N6 0.7(12)
C96 C93 C94 N6 179.3(8)
C92 C93 C94 C89 -179.5(8)
C96 C93 C94 C89 -0.9(12)
N5 C89 C94 N6 -1.2(11)
C88 C89 C94 N6 -179.0(8)
N5 C89 C94 C93 179.0(7)
C88 C89 C94 C93 1.1(12)
C87 C88 C95 C96 179.4(10)
C89 C88 C95 C96 0.4(15)
C88 C95 C96 C93 -0.2(17)
C92 C93 C96 C95 178.9(10)
C94 C93 C96 C95 0.5(15)
